data_2243505
loop_
_publ_author_name
'Wheaton, Amelia M.'
'Guzei, Ilia A.'
'Berry, John F.'

_publ_section_title
;
 Structural diversity in copper(I) iodide complexes with
 6-thioxopiperidin-2-one, piperidine-2,6-dithione and
 isoindoline-1,3-dithione ligands
;
_journal_coeditor_code ZL2791
_journal_issue 8
_journal_name_full 'Acta Crystallographica Section E'
_journal_page_first 1336
_journal_page_last 1344
_journal_paper_doi 10.1107/S2056989020009676
_journal_volume 76
_journal_year 2020
_chemical_formula_iupac '[Cu2 I2 (C5 H7 N1 S2)2]'
_chemical_formula_moiety 'C10 H14 Cu2 I2 N2 S4'
_chemical_formula_sum 'C10 H14 Cu2 I2 N2 S4'
_chemical_formula_weight 671.35
_chemical_name_systematic
;
Poly[[(piperidine-2,6-dithione-\k<i>S</i>)copper(I)]-\m~3~-iodido]
;
_space_group_crystal_system monoclinic
_space_group_IT_number 14
_space_group_name_Hall '-P 2ybc'
_space_group_name_H-M_alt 'P 1 21/c 1'
_atom_sites_solution_hydrogens geom
_atom_sites_solution_primary dual
_audit_creation_method
;
OLEX2
(compiled 2020.05.22 svn.r1d9e7f8d for OlexSys, GUI svn.r6115)
;
_cell_angle_alpha 90
_cell_angle_beta 96.998(6)
_cell_angle_gamma 90
_cell_formula_units_Z 4
_cell_length_a 13.2866(9)
_cell_length_b 11.6974(13)
_cell_length_c 14.8089(9)
_cell_measurement_reflns_used 9761
_cell_measurement_temperature 100.0
_cell_measurement_theta_max 73.602
_cell_measurement_theta_min 3.351
_cell_volume 2284.4(3)
_computing_cell_refinement
;
SAINT (Bruker, 2013)
;
_computing_data_collection
;
APEX2 (Bruker, 2013)
;
_computing_data_reduction
;
SAINT (Bruker, 2013)
;
_computing_molecular_graphics
;
<i>OLEX2</i> (Dolomanov <i>et al.</i>,  2009)
;
_computing_publication_material
;
<i>OLEX2</i> (Dolomanov <i>et al.</i>,  2009)
;
_computing_structure_refinement
;
SHELXL (Sheldrick, 2015b)
;
_computing_structure_solution
;
SHELXT (Sheldrick, 2015a)
;
_diffrn_ambient_temperature 100.0
_diffrn_detector 'charge-coupled device (CCD) area detector'
_diffrn_detector_area_resol_mean 7.9
_diffrn_measured_fraction_theta_full 1.000
_diffrn_measured_fraction_theta_max 0.995
_diffrn_measurement_device 'three-circle diffractometer'
_diffrn_measurement_device_type 'Bruker SMART APEXII area detector'
_diffrn_measurement_method '0.60\% \w and 0.6\% \f scans'
_diffrn_radiation_monochromator 'equatorially mounted graphite'
_diffrn_radiation_probe x-ray
_diffrn_radiation_type 'Cu K\a'
_diffrn_radiation_wavelength 1.54178
_diffrn_reflns_av_R_equivalents 0.0632
_diffrn_reflns_av_unetI/netI 0.0209
_diffrn_reflns_limit_h_max 16
_diffrn_reflns_limit_h_min -16
_diffrn_reflns_limit_k_max 14
_diffrn_reflns_limit_k_min -14
_diffrn_reflns_limit_l_max 18
_diffrn_reflns_limit_l_min -18
_diffrn_reflns_number 78133
_diffrn_reflns_theta_full 67.000
_diffrn_reflns_theta_max 73.616
_diffrn_reflns_theta_min 3.351
_diffrn_source 'sealed X-ray tube'
_diffrn_source_current 32.0
_diffrn_source_power 1.28
_diffrn_source_voltage 40.0
_exptl_absorpt_coefficient_mu 26.873
_exptl_absorpt_correction_T_max 0.0936
_exptl_absorpt_correction_T_min 0.0085
_exptl_absorpt_correction_type multi-scan
_exptl_absorpt_process_details
;
(SADABS; Bruker, 2016)
;
_exptl_crystal_colour red
_exptl_crystal_density_diffrn 1.952
_exptl_crystal_density_method 'not measured'
_exptl_crystal_description block
_exptl_crystal_F_000 1264
_exptl_crystal_size_max 0.217
_exptl_crystal_size_mid 0.126
_exptl_crystal_size_min 0.086
_refine_diff_density_max 1.582
_refine_diff_density_min -0.485
_refine_ls_extinction_method none
_refine_ls_goodness_of_fit_ref 1.064
_refine_ls_hydrogen_treatment constr
_refine_ls_matrix_type full
_refine_ls_number_parameters 181
_refine_ls_number_reflns 4597
_refine_ls_number_restraints 0
_refine_ls_restrained_S_all 1.064
_refine_ls_R_factor_all 0.0501
_refine_ls_R_factor_gt 0.0479
_refine_ls_shift/su_max 0.001
_refine_ls_shift/su_mean 0.000
_refine_ls_structure_factor_coef Fsqd
_refine_ls_weighting_details 'w=1/[\s^2^(Fo^2^)+(0.0963P)^2^+0.8660P] where P=(Fo^2^+2Fc^2^)/3'
_refine_ls_weighting_scheme calc
_refine_ls_wR_factor_gt 0.1233
_refine_ls_wR_factor_ref 0.1257
_reflns_number_gt 4236
_reflns_number_total 4597
_reflns_threshold_expression 'I > 2\s(I)'
_cod_data_source_file zl2791sup1.cif
_cod_data_source_block IV
_cod_database_code 2243505
_shelx_space_group_comment
;
The symmetry employed for this shelxl refinement is uniquely defined
by the following loop, which should always be used as a source of
symmetry information in preference to the above space-group names.
They are only intended as comments.
;
_shelx_estimated_absorpt_t_min 0.068
_shelx_estimated_absorpt_t_max 0.206

loop_
_space_group_symop_operation_xyz
'x, y, z'
'-x, y+1/2, -z+1/2'
'-x, -y, -z'
'x, -y-1/2, z-1/2'

loop_
_atom_site_type_symbol
_atom_site_label
_atom_site_fract_x
_atom_site_fract_y
_atom_site_fract_z
_atom_site_U_iso_or_equiv
_atom_site_adp_type
_atom_site_calc_flag
_atom_site_occupancy
_atom_site_disorder_assembly
_atom_site_disorder_group
I I2 0.55860(2) 0.62760(3) 0.40198(2) 0.04041(13) Uani d 1 . .
I I1 -0.04785(2) 0.16932(3) 0.55075(2) 0.04179(13) Uani d 1 . .
Cu Cu1 0.09352(5) 0.01033(6) 0.55762(5) 0.03868(18) Uani d 1 . .
Cu Cu2 0.50067(5) 0.41451(7) 0.43516(5) 0.04040(19) Uani d 1 . .
S S4 0.88076(9) 0.04448(10) 0.29165(8) 0.0381(3) Uani d 1 . .
S S2 0.38476(10) 0.38690(11) 0.31034(9) 0.0419(3) Uani d 1 . .
S S3 0.64474(10) 0.30477(12) 0.45389(8) 0.0444(3) Uani d 1 . .
S S1 0.24194(9) 0.09681(11) 0.52729(8) 0.0410(3) Uani d 1 . .
N N1 0.2946(3) 0.2359(4) 0.4050(3) 0.0400(9) Uani d 1 . .
H H1 0.341595 0.255812 0.449306 0.048 Uiso calc 1 . .
N N2 0.7560(3) 0.1895(4) 0.3534(3) 0.0393(9) Uani d 1 . .
H H2 0.784079 0.164625 0.406656 0.047 Uiso calc 1 . .
C C6 0.6808(4) 0.2704(4) 0.3544(3) 0.0392(10) Uani d 1 . .
C C1 0.2258(4) 0.1562(5) 0.4253(3) 0.0399(10) Uani d 1 . .
C C10 0.7913(4) 0.1441(4) 0.2793(4) 0.0373(10) Uani d 1 . .
C C5 0.2980(4) 0.2881(4) 0.3228(4) 0.0400(10) Uani d 1 . .
C C2 0.1396(4) 0.1307(5) 0.3541(4) 0.0451(12) Uani d 1 . .
H H2A 0.077033 0.121868 0.383553 0.054 Uiso calc 1 . .
H H2B 0.152702 0.056988 0.324839 0.054 Uiso calc 1 . .
C C9 0.7453(4) 0.1855(5) 0.1882(3) 0.0414(11) Uani d 1 . .
H H9A 0.687396 0.135704 0.165575 0.050 Uiso calc 1 . .
H H9B 0.796127 0.180538 0.144760 0.050 Uiso calc 1 . .
C C7 0.6364(5) 0.3190(5) 0.2646(4) 0.0473(12) Uani d 1 . .
H H7A 0.620041 0.400624 0.272580 0.057 Uiso calc 1 . .
H H7B 0.572524 0.278409 0.243395 0.057 Uiso calc 1 . .
C C4 0.2216(4) 0.2518(5) 0.2464(4) 0.0449(11) Uani d 1 . .
H H4A 0.247023 0.184112 0.216075 0.054 Uiso calc 1 . .
H H4B 0.211015 0.314198 0.200990 0.054 Uiso calc 1 . .
C C8 0.7087(5) 0.3083(5) 0.1928(4) 0.0480(12) Uani d 1 . .
H H8A 0.673595 0.331533 0.132807 0.058 Uiso calc 1 . .
H H8B 0.767460 0.359753 0.208203 0.058 Uiso calc 1 . .
C C3 0.1218(4) 0.2229(5) 0.2805(4) 0.0474(12) Uani d 1 . .
H H3A 0.072927 0.194853 0.229493 0.057 Uiso calc 1 . .
H H3B 0.092969 0.292195 0.305907 0.057 Uiso calc 1 . .

loop_
_atom_site_aniso_label
_atom_site_aniso_U_11
_atom_site_aniso_U_22
_atom_site_aniso_U_33
_atom_site_aniso_U_12
_atom_site_aniso_U_13
_atom_site_aniso_U_23
I2 0.0431(2) 0.0411(2) 0.0377(2) -0.00315(12) 0.00764(14) 0.00019(12)
I1 0.0442(2) 0.0404(2) 0.0395(2) 0.00544(12) 0.00003(14) -0.00445(12)
Cu1 0.0398(4) 0.0393(4) 0.0368(4) 0.0010(3) 0.0043(3) 0.0020(3)
Cu2 0.0397(4) 0.0416(4) 0.0404(4) 0.0001(3) 0.0066(3) -0.0006(3)
S4 0.0389(6) 0.0400(6) 0.0356(5) 0.0026(4) 0.0055(4) 0.0004(5)
S2 0.0425(6) 0.0427(6) 0.0406(6) -0.0043(5) 0.0054(5) 0.0042(5)
S3 0.0462(7) 0.0530(7) 0.0346(6) 0.0106(5) 0.0069(5) 0.0011(5)
S1 0.0416(6) 0.0460(7) 0.0352(6) -0.0036(5) 0.0034(5) 0.0044(5)
N1 0.039(2) 0.044(2) 0.0367(19) -0.0026(17) 0.0041(16) 0.0006(18)
N2 0.039(2) 0.044(2) 0.0346(19) 0.0019(17) 0.0018(16) 0.0039(17)
C6 0.041(2) 0.038(2) 0.038(2) 0.0000(19) 0.0046(19) 0.003(2)
C1 0.041(3) 0.044(3) 0.035(2) 0.000(2) 0.004(2) 0.001(2)
C10 0.036(2) 0.037(2) 0.039(2) -0.0020(18) 0.0048(19) 0.001(2)
C5 0.038(2) 0.042(3) 0.040(2) 0.001(2) 0.0050(19) -0.001(2)
C2 0.047(3) 0.051(3) 0.037(3) -0.008(2) 0.003(2) 0.003(2)
C9 0.046(3) 0.044(3) 0.034(2) 0.005(2) 0.006(2) -0.001(2)
C7 0.055(3) 0.049(3) 0.037(3) 0.013(2) 0.004(2) 0.002(2)
C4 0.049(3) 0.045(3) 0.040(3) -0.005(2) 0.004(2) 0.006(2)
C8 0.062(3) 0.047(3) 0.035(2) 0.012(3) 0.010(2) 0.006(2)
C3 0.042(3) 0.057(3) 0.042(3) -0.004(2) 0.001(2) 0.002(2)

loop_
_atom_type_symbol
_atom_type_description
_atom_type_scat_dispersion_real
_atom_type_scat_dispersion_imag
_atom_type_scat_source
C C 0.0181 0.0091 'International Tables Vol C Tables 4.2.6.8 and 6.1.1.4'
H H 0.0000 0.0000 'International Tables Vol C Tables 4.2.6.8 and 6.1.1.4'
Cu Cu -1.9646 0.5888 'International Tables Vol C Tables 4.2.6.8 and 6.1.1.4'
I I -0.3257 6.8362 'International Tables Vol C Tables 4.2.6.8 and 6.1.1.4'
N N 0.0311 0.0180 'International Tables Vol C Tables 4.2.6.8 and 6.1.1.4'
S S 0.3331 0.5567 'International Tables Vol C Tables 4.2.6.8 and 6.1.1.4'

loop_
_exptl_crystal_face_index_h
_exptl_crystal_face_index_k
_exptl_crystal_face_index_l
_exptl_crystal_face_perp_dist
-1.00 1.00 1.00 0.0300
-1.00 0.00 0.00 0.0580
1.00 0.00 0.00 0.0490
0.00 0.00 -1.00 0.0350
0.00 0.00 1.00 0.0620
-1.00 -1.00 0.00 0.0880
0.00 -1.00 -1.00 0.0660
1.00 -1.00 0.00 0.0380
1.00 -1.00 1.00 0.0540
-1.00 -1.00 1.00 0.0930
1.00 -2.00 0.00 0.0500
0.00 -1.00 0.00 0.0670
1.00 -1.00 -2.00 0.0420
1.00 0.00 -1.00 0.0600
2.00 2.00 1.00 0.0650
1.00 2.00 2.00 0.0550
-2.00 1.00 -1.00 0.0640
-1.00 1.00 0.00 0.0530
-1.00 -1.00 -1.00 0.0740
2.00 1.00 1.00 0.0500

loop_
_geom_angle_atom_site_label_1
_geom_angle_atom_site_label_2
_geom_angle_atom_site_label_3
_geom_angle_site_symmetry_1
_geom_angle_site_symmetry_3
_geom_angle
_geom_angle_publ_flag
Cu2 I2 Cu2 . 3_666 62.54(3) ?
Cu1 I1 Cu1 . 3_556 64.94(3) ?
I1 Cu1 I1 . 3_556 115.06(3) ?
S4 Cu1 I1 3_656 . 104.72(4) ?
S4 Cu1 I1 3_656 3_556 111.04(4) ?
S4 Cu1 S1 3_656 . 106.30(5) ?
S1 Cu1 I1 . 3_556 111.41(4) ?
S1 Cu1 I1 . . 107.75(4) ?
I2 Cu2 I2 . 3_666 117.46(3) ?
S2 Cu2 I2 . 3_666 117.47(4) ?
S2 Cu2 I2 . . 99.46(4) ?
S2 Cu2 S3 . . 119.35(6) ?
S3 Cu2 I2 . 3_666 96.95(4) ?
S3 Cu2 I2 . . 106.83(5) ?
C10 S4 Cu1 . 3_656 108.78(18) ?
C5 S2 Cu2 . . 114.75(19) ?
C6 S3 Cu2 . . 110.88(19) ?
C1 S1 Cu1 . . 110.1(2) ?
C1 N1 H1 . . 116.7 ?
C1 N1 C5 . . 126.6(5) ?
C5 N1 H1 . . 116.7 ?
C6 N2 H2 . . 116.5 ?
C10 N2 H2 . . 116.5 ?
C10 N2 C6 . . 127.0(4) ?
N2 C6 S3 . . 117.7(4) ?
N2 C6 C7 . . 117.3(4) ?
C7 C6 S3 . . 125.0(4) ?
N1 C1 S1 . . 118.2(4) ?
N1 C1 C2 . . 117.3(5) ?
C2 C1 S1 . . 124.5(4) ?
N2 C10 S4 . . 120.0(4) ?
N2 C10 C9 . . 117.5(4) ?
C9 C10 S4 . . 122.5(4) ?
N1 C5 S2 . . 120.6(4) ?
N1 C5 C4 . . 117.2(4) ?
C4 C5 S2 . . 122.2(4) ?
C1 C2 H2A . . 108.8 ?
C1 C2 H2B . . 108.8 ?
C1 C2 C3 . . 113.7(5) ?
H2A C2 H2B . . 107.7 ?
C3 C2 H2A . . 108.8 ?
C3 C2 H2B . . 108.8 ?
C10 C9 H9A . . 109.4 ?
C10 C9 H9B . . 109.4 ?
C10 C9 C8 . . 111.3(4) ?
H9A C9 H9B . . 108.0 ?
C8 C9 H9A . . 109.4 ?
C8 C9 H9B . . 109.4 ?
C6 C7 H7A . . 109.2 ?
C6 C7 H7B . . 109.2 ?
C6 C7 C8 . . 112.1(5) ?
H7A C7 H7B . . 107.9 ?
C8 C7 H7A . . 109.2 ?
C8 C7 H7B . . 109.2 ?
C5 C4 H4A . . 109.5 ?
C5 C4 H4B . . 109.5 ?
C5 C4 C3 . . 110.7(5) ?
H4A C4 H4B . . 108.1 ?
C3 C4 H4A . . 109.5 ?
C3 C4 H4B . . 109.5 ?
C9 C8 C7 . . 109.9(5) ?
C9 C8 H8A . . 109.7 ?
C9 C8 H8B . . 109.7 ?
C7 C8 H8A . . 109.7 ?
C7 C8 H8B . . 109.7 ?
H8A C8 H8B . . 108.2 ?
C2 C3 H3A . . 109.8 ?
C2 C3 H3B . . 109.8 ?
C4 C3 C2 . . 109.2(5) ?
C4 C3 H3A . . 109.8 ?
C4 C3 H3B . . 109.8 ?
H3A C3 H3B . . 108.3 ?

loop_
_geom_bond_atom_site_label_1
_geom_bond_atom_site_label_2
_geom_bond_site_symmetry_2
_geom_bond_distance
_geom_bond_publ_flag
I1 Cu1 . 2.6365(8) y
I1 Cu1 3_556 2.6687(8) y
I2 Cu2 . 2.6719(8) y
I2 Cu2 3_666 2.6724(8) y
Cu1 S4 3_656 2.3075(13) y
Cu1 S1 . 2.3086(14) y
Cu2 S2 . 2.2802(15) y
Cu2 S3 . 2.2933(15) y
S4 C10 . 1.659(5) ?
S2 C5 . 1.659(5) ?
S3 C6 . 1.654(5) ?
S1 C1 . 1.652(5) ?
N1 H1 . 0.8800 ?
N1 C1 . 1.365(7) ?
N1 C5 . 1.367(7) ?
N2 H2 . 0.8800 ?
N2 C6 . 1.378(7) ?
N2 C10 . 1.354(7) ?
C6 C7 . 1.498(7) ?
C1 C2 . 1.490(7) ?
C10 C9 . 1.491(7) ?
C5 C4 . 1.487(7) ?
C2 H2A . 0.9900 ?
C2 H2B . 0.9900 ?
C2 C3 . 1.531(8) ?
C9 H9A . 0.9900 ?
C9 H9B . 0.9900 ?
C9 C8 . 1.521(7) ?
C7 H7A . 0.9900 ?
C7 H7B . 0.9900 ?
C7 C8 . 1.522(8) ?
C4 H4A . 0.9900 ?
C4 H4B . 0.9900 ?
C4 C3 . 1.514(8) ?
C8 H8A . 0.9900 ?
C8 H8B . 0.9900 ?
C3 H3A . 0.9900 ?
C3 H3B . 0.9900 ?

loop_
_geom_hbond_atom_site_label_D
_geom_hbond_atom_site_label_H
_geom_hbond_atom_site_label_A
_geom_hbond_site_symmetry_A
_geom_hbond_distance_DH
_geom_hbond_distance_HA
_geom_hbond_distance_DA
_geom_hbond_angle_DHA
_geom_hbond_publ_flag
N1 H1 I2 3_666 0.88 2.79 3.628(4) 160.9 yes
N2 H2 I1 1_655 0.88 2.90 3.679(4) 149.2 yes

loop_
_geom_torsion_atom_site_label_1
_geom_torsion_atom_site_label_2
_geom_torsion_atom_site_label_3
_geom_torsion_atom_site_label_4
_geom_torsion_site_symmetry_1
_geom_torsion_site_symmetry_2
_geom_torsion_site_symmetry_3
_geom_torsion_site_symmetry_4
_geom_torsion
_geom_torsion_publ_flag
Cu1 S4 C10 N2 3_656 . . . 8.2(5) ?
Cu1 S4 C10 C9 3_656 . . . -170.5(4) ?
Cu1 S1 C1 N1 . . . . 162.9(4) ?
Cu1 S1 C1 C2 . . . . -15.7(5) ?
Cu2 S2 C5 N1 . . . . 4.8(5) ?
Cu2 S2 C5 C4 . . . . -174.9(4) ?
Cu2 S3 C6 N2 . . . . -169.5(3) ?
Cu2 S3 C6 C7 . . . . 9.3(5) ?
S4 C10 C9 C8 . . . . -151.7(4) ?
S2 C5 C4 C3 . . . . -145.6(4) ?
S3 C6 C7 C8 . . . . 157.7(4) ?
S1 C1 C2 C3 . . . . 160.4(4) ?
N1 C1 C2 C3 . . . . -18.2(7) ?
N1 C5 C4 C3 . . . . 34.7(7) ?
N2 C6 C7 C8 . . . . -23.4(7) ?
N2 C10 C9 C8 . . . . 29.6(7) ?
C6 N2 C10 S4 . . . . -178.4(4) ?
C6 N2 C10 C9 . . . . 0.4(8) ?
C6 C7 C8 C9 . . . . 51.7(7) ?
C1 N1 C5 S2 . . . . 177.9(4) ?
C1 N1 C5 C4 . . . . -2.4(8) ?
C1 C2 C3 C4 . . . . 48.8(7) ?
C10 N2 C6 S3 . . . . 175.3(4) ?
C10 N2 C6 C7 . . . . -3.7(8) ?
C10 C9 C8 C7 . . . . -54.8(6) ?
C5 N1 C1 S1 . . . . 175.1(4) ?
C5 N1 C1 C2 . . . . -6.3(8) ?
C5 C4 C3 C2 . . . . -56.3(6) ?

_cod_database_fobs_code 2243505
